data_7106961
loop_
_publ_author_name
'Yves Cabon'
'Duncan Carmichael'
'Louis Ricard'

_publ_section_title
;
 Redox-fixable manipulation of planar chirality in late transition metal
 sandwich compounds; a
 1,1'-diphosphacobaltocene/1,1'-diphosphacobaltocenium salt couple
;
_journal_name_full Chem.Commun.
_journal_page_first 11486
_journal_paper_doi 10.1039/c1cc15195a
_journal_volume 47
_journal_year 2011
_chemical_formula_moiety C24H44CoP2Si2?
_chemical_formula_sum 'C24 H44 Co P2 Si2'
_chemical_formula_weight 509.64
_chemical_name_systematic
;
?
;
_space_group_IT_number 14
_symmetry_cell_setting monoclinic
_symmetry_space_group_name_Hall '-P 2yn'
_symmetry_space_group_name_H-M 'P 1 21/n 1'
_atom_sites_solution_hydrogens geom
_atom_sites_solution_primary direct
_atom_sites_solution_secondary difmap
_audit_creation_method SHELXL-97
_cell_angle_alpha 90.00
_cell_angle_beta 95.6740(10)
_cell_angle_gamma 90.00
_cell_formula_units_Z 2
_cell_length_a 7.8900(10)
_cell_length_b 13.8940(10)
_cell_length_c 12.4810(10)
_cell_measurement_reflns_used 3549
_cell_measurement_temperature 150.0(1)
_cell_measurement_theta_max 30.034
_cell_measurement_theta_min 0.998
_cell_volume 1361.5(2)
_computing_structure_refinement 'SHELXL-97 (Sheldrick, 1997)'
_computing_structure_solution 'SHELXS-97 (Sheldrick, 1990)'
_diffrn_ambient_temperature 150.0(1)
_diffrn_measured_fraction_theta_full 0.994
_diffrn_measured_fraction_theta_max 0.994
_diffrn_measurement_device_type KappaCCD
_diffrn_measurement_method 'phi and omega scans'
_diffrn_radiation_monochromator graphite
_diffrn_radiation_source 'fine-focus sealed tube'
_diffrn_radiation_type MoK\a
_diffrn_radiation_wavelength 0.71069
_diffrn_reflns_av_R_equivalents 0.0282
_diffrn_reflns_av_sigmaI/netI 0.0348
_diffrn_reflns_limit_h_max 11
_diffrn_reflns_limit_h_min -9
_diffrn_reflns_limit_k_max 15
_diffrn_reflns_limit_k_min -19
_diffrn_reflns_limit_l_max 17
_diffrn_reflns_limit_l_min -17
_diffrn_reflns_number 11852
_diffrn_reflns_theta_full 30.03
_diffrn_reflns_theta_max 30.03
_diffrn_reflns_theta_min 2.93
_exptl_absorpt_coefficient_mu 0.845
_exptl_absorpt_correction_T_max 0.8837
_exptl_absorpt_correction_T_min 0.8359
_exptl_absorpt_correction_type multi-scan
_exptl_crystal_colour 'dark red'
_exptl_crystal_density_diffrn 1.243
_exptl_crystal_density_method 'not measured'
_exptl_crystal_description plate
_exptl_crystal_F_000 546
_exptl_crystal_size_max 0.22
_exptl_crystal_size_mid 0.20
_exptl_crystal_size_min 0.15
_refine_diff_density_max 0.494
_refine_diff_density_min -0.475
_refine_diff_density_rms 0.062
_refine_ls_extinction_coef 0.0009(17)
_refine_ls_extinction_expression Fc^*^=kFc[1+0.001xFc^2^\l^3^/sin(2\q)]^-1/4^
_refine_ls_extinction_method SHELXL
_refine_ls_goodness_of_fit_ref 1.051
_refine_ls_hydrogen_treatment mixed
_refine_ls_matrix_type full
_refine_ls_number_parameters 141
_refine_ls_number_reflns 3964
_refine_ls_number_restraints 0
_refine_ls_restrained_S_all 1.051
_refine_ls_R_factor_all 0.0437
_refine_ls_R_factor_gt 0.0341
_refine_ls_shift/su_max 0.000
_refine_ls_shift/su_mean 0.000
_refine_ls_structure_factor_coef Fsqd
_refine_ls_weighting_details 'calc w=1/[\s^2^(Fo^2^)+(0.0497P)^2^+0.3076P] where P=(Fo^2^+2Fc^2^)/3'
_refine_ls_weighting_scheme calc
_refine_ls_wR_factor_gt 0.0885
_refine_ls_wR_factor_ref 0.0940
_reflns_number_gt 3299
_reflns_number_total 3964
_reflns_threshold_expression >2sigma(I)
_cod_data_source_file c1cc15195a.txt
_cod_data_source_block yc264red
_cod_original_sg_symbol_H-M 'P21/n '
_cod_database_code 7106961

loop_
_symmetry_equiv_pos_as_xyz
'x, y, z'
'-x+1/2, y+1/2, -z+1/2'
'-x, -y, -z'
'x-1/2, -y-1/2, z-1/2'

loop_
_atom_site_label
_atom_site_type_symbol
_atom_site_fract_x
_atom_site_fract_y
_atom_site_fract_z
_atom_site_U_iso_or_equiv
_atom_site_adp_type
_atom_site_occupancy
_atom_site_symmetry_multiplicity
_atom_site_calc_flag
_atom_site_refinement_flags
Co1 Co 0.0000 0.0000 0.0000 0.02075(9) Uani 1 2 d S
P1 P 0.15174(5) 0.07703(3) 0.14405(3) 0.02653(11) Uani 1 1 d .
Si1 Si 0.09168(5) 0.26466(3) 0.00079(3) 0.02322(11) Uani 1 1 d .
C1 C 0.2392(2) -0.02915(11) 0.09373(13) 0.0284(3) Uani 1 1 d .
H1 H 0.2682 -0.0842 0.1368 0.034 Uiso 1 1 calc R
C2 C 0.26102(19) -0.02361(11) -0.01535(13) 0.0258(3) Uani 1 1 d .
C3 C 0.20878(19) 0.06900(10) -0.06071(12) 0.0236(3) Uani 1 1 d .
C4 C 0.15460(18) 0.13477(10) 0.01596(11) 0.0224(3) Uani 1 1 d .
C5 C 0.3371(2) -0.10213(12) -0.07863(15) 0.0350(4) Uani 1 1 d .
H5A H 0.4563 -0.0867 -0.0869 0.052 Uiso 1 1 calc R
H5B H 0.2732 -0.1074 -0.1498 0.052 Uiso 1 1 calc R
H5C H 0.3313 -0.1634 -0.0403 0.052 Uiso 1 1 calc R
C6 C 0.2239(2) 0.09045(11) -0.17743(13) 0.0319(3) Uani 1 1 d .
H6A H 0.1618 0.1498 -0.1978 0.048 Uiso 1 1 calc R
H6B H 0.1755 0.0371 -0.2218 0.048 Uiso 1 1 calc R
H6C H 0.3442 0.0985 -0.1888 0.048 Uiso 1 1 calc R
C7 C -0.0628(2) 0.28973(12) -0.11946(15) 0.0374(4) Uani 1 1 d .
H7A H -0.1554 0.2425 -0.1228 0.056 Uiso 1 1 calc R
H7B H -0.0041 0.2852 -0.1849 0.056 Uiso 1 1 calc R
H7C H -0.1097 0.3546 -0.1137 0.056 Uiso 1 1 calc R
C8 C -0.0102(3) 0.30135(12) 0.12380(15) 0.0372(4) Uani 1 1 d .
H8A H -0.0298 0.3710 0.1224 0.056 Uiso 1 1 calc R
H8B H 0.0650 0.2844 0.1883 0.056 Uiso 1 1 calc R
H8C H -0.1193 0.2678 0.1251 0.056 Uiso 1 1 calc R
C9 C 0.2882(2) 0.34337(10) -0.00610(12) 0.0262(3) Uani 1 1 d .
C10 C 0.2319(3) 0.44836(12) -0.02487(17) 0.0421(4) Uani 1 1 d .
H10A H 0.1670 0.4694 0.0339 0.063 Uiso 1 1 calc R
H10B H 0.1603 0.4533 -0.0934 0.063 Uiso 1 1 calc R
H10C H 0.3326 0.4894 -0.0271 0.063 Uiso 1 1 calc R
C11 C 0.4031(2) 0.33670(13) 0.09999(14) 0.0357(4) Uani 1 1 d .
H11A H 0.4337 0.2693 0.1147 0.054 Uiso 1 1 calc R
H11B H 0.3424 0.3621 0.1587 0.054 Uiso 1 1 calc R
H11C H 0.5068 0.3745 0.0944 0.054 Uiso 1 1 calc R
C12 C 0.3924(2) 0.31313(13) -0.09789(14) 0.0361(4) Uani 1 1 d .
H12A H 0.4894 0.3568 -0.1005 0.054 Uiso 1 1 calc R
H12B H 0.3203 0.3160 -0.1664 0.054 Uiso 1 1 calc R
H12C H 0.4340 0.2472 -0.0854 0.054 Uiso 1 1 calc R

loop_
_atom_site_aniso_label
_atom_site_aniso_U_11
_atom_site_aniso_U_22
_atom_site_aniso_U_33
_atom_site_aniso_U_23
_atom_site_aniso_U_13
_atom_site_aniso_U_12
Co1 0.01856(15) 0.02006(15) 0.02386(15) 0.00002(9) 0.00321(10) -0.00161(9)
P1 0.0292(2) 0.0280(2) 0.02229(19) 0.00085(13) 0.00227(15) -0.00513(15)
Si1 0.0238(2) 0.01991(19) 0.0266(2) -0.00140(14) 0.00572(16) -0.00093(15)
C1 0.0239(7) 0.0249(7) 0.0354(8) 0.0038(6) -0.0025(6) -0.0014(6)
C2 0.0175(7) 0.0235(6) 0.0364(8) -0.0020(6) 0.0023(6) -0.0018(5)
C3 0.0201(7) 0.0244(6) 0.0268(7) -0.0011(5) 0.0056(5) -0.0029(5)
C4 0.0216(7) 0.0217(6) 0.0243(6) -0.0006(5) 0.0041(5) -0.0027(5)
C5 0.0243(8) 0.0274(7) 0.0536(10) -0.0063(7) 0.0065(7) 0.0008(6)
C6 0.0386(9) 0.0299(8) 0.0283(7) -0.0021(6) 0.0096(6) -0.0020(7)
C7 0.0351(9) 0.0300(8) 0.0448(10) -0.0005(7) -0.0070(8) 0.0039(7)
C8 0.0438(10) 0.0271(8) 0.0442(9) -0.0083(6) 0.0221(8) -0.0032(7)
C9 0.0270(7) 0.0218(6) 0.0303(7) 0.0022(5) 0.0049(6) -0.0030(6)
C10 0.0375(10) 0.0247(8) 0.0647(12) 0.0076(7) 0.0077(9) -0.0041(7)
C11 0.0349(9) 0.0371(9) 0.0345(8) -0.0015(7) 0.0003(7) -0.0089(7)
C12 0.0346(9) 0.0400(9) 0.0354(8) 0.0024(7) 0.0116(7) -0.0067(7)

loop_
_atom_type_symbol
_atom_type_description
_atom_type_scat_dispersion_real
_atom_type_scat_dispersion_imag
_atom_type_scat_source
C C 0.0033 0.0016 'International Tables Vol C Tables 4.2.6.8 and 6.1.1.4'
H H 0.0000 0.0000 'International Tables Vol C Tables 4.2.6.8 and 6.1.1.4'
Si Si 0.0817 0.0704 'International Tables Vol C Tables 4.2.6.8 and 6.1.1.4'
P P 0.1023 0.0942 'International Tables Vol C Tables 4.2.6.8 and 6.1.1.4'
Co Co 0.3494 0.9721 'International Tables Vol C Tables 4.2.6.8 and 6.1.1.4'

loop_
_geom_angle_atom_site_label_1
_geom_angle_atom_site_label_2
_geom_angle_atom_site_label_3
_geom_angle
_geom_angle_site_symmetry_1
_geom_angle_site_symmetry_3
C3 Co1 C3 180.00(10) 3 .
C3 Co1 C2 40.14(6) 3 3
C3 Co1 C2 139.86(6) . 3
C3 Co1 C2 139.86(6) 3 .
C3 Co1 C2 40.14(6) . .
C2 Co1 C2 180.0 3 .
C3 Co1 C1 113.07(6) 3 .
C3 Co1 C1 66.93(6) . .
C2 Co1 C1 142.00(6) 3 .
C2 Co1 C1 38.00(6) . .
C3 Co1 C1 66.93(6) 3 3
C3 Co1 C1 113.07(6) . 3
C2 Co1 C1 38.00(6) 3 3
C2 Co1 C1 142.00(6) . 3
C1 Co1 C1 180.00(12) . 3
C3 Co1 C4 38.02(5) 3 3
C3 Co1 C4 141.98(5) . 3
C2 Co1 C4 67.02(5) 3 3
C2 Co1 C4 112.98(5) . 3
C1 Co1 C4 109.37(6) . 3
C1 Co1 C4 70.63(6) 3 3
C3 Co1 C4 141.98(5) 3 .
C3 Co1 C4 38.02(5) . .
C2 Co1 C4 112.98(5) 3 .
C2 Co1 C4 67.02(5) . .
C1 Co1 C4 70.63(6) . .
C1 Co1 C4 109.37(6) 3 .
C4 Co1 C4 180.00(4) 3 .
C3 Co1 P1 72.99(4) 3 3
C3 Co1 P1 107.01(4) . 3
C2 Co1 P1 73.08(4) 3 3
C2 Co1 P1 106.92(4) . 3
C1 Co1 P1 133.62(4) . 3
C1 Co1 P1 46.38(4) 3 3
C4 Co1 P1 46.27(4) 3 3
C4 Co1 P1 133.73(4) . 3
C3 Co1 P1 107.01(4) 3 .
C3 Co1 P1 72.99(4) . .
C2 Co1 P1 106.92(4) 3 .
C2 Co1 P1 73.08(4) . .
C1 Co1 P1 46.38(4) . .
C1 Co1 P1 133.62(4) 3 .
C4 Co1 P1 133.73(4) 3 .
C4 Co1 P1 46.27(4) . .
P1 Co1 P1 180.00(3) 3 .
C1 P1 C4 90.97(7) . .
C1 P1 Co1 61.97(5) . .
C4 P1 Co1 64.29(5) . .
C7 Si1 C8 107.98(9) . .
C7 Si1 C4 113.89(7) . .
C8 Si1 C4 108.05(7) . .
C7 Si1 C9 108.99(8) . .
C8 Si1 C9 107.33(8) . .
C4 Si1 C9 110.36(7) . .
C2 C1 P1 113.05(12) . .
C2 C1 Co1 69.23(9) . .
P1 C1 Co1 71.65(6) . .
C1 C2 C3 111.93(14) . .
C1 C2 C5 124.58(15) . .
C3 C2 C5 123.44(14) . .
C1 C2 Co1 72.77(9) . .
C3 C2 Co1 69.84(8) . .
C5 C2 Co1 127.07(11) . .
C4 C3 C2 113.65(13) . .
C4 C3 C6 125.72(13) . .
C2 C3 C6 120.53(13) . .
C4 C3 Co1 75.67(8) . .
C2 C3 Co1 70.02(8) . .
C6 C3 Co1 125.27(11) . .
C3 C4 P1 110.16(10) . .
C3 C4 Si1 130.21(11) . .
P1 C4 Si1 119.63(8) . .
C3 C4 Co1 66.31(8) . .
P1 C4 Co1 69.45(5) . .
Si1 C4 Co1 131.36(8) . .
C11 C9 C12 108.32(14) . .
C11 C9 C10 109.08(14) . .
C12 C9 C10 108.34(14) . .
C11 C9 Si1 109.93(10) . .
C12 C9 Si1 112.02(11) . .
C10 C9 Si1 109.10(11) . .

loop_
_geom_bond_atom_site_label_1
_geom_bond_atom_site_label_2
_geom_bond_distance
_geom_bond_site_symmetry_2
Co1 C3 2.1104(14) 3
Co1 C3 2.1104(14) .
Co1 C2 2.1127(15) 3
Co1 C2 2.1127(15) .
Co1 C1 2.1582(16) .
Co1 C1 2.1582(16) 3
Co1 C4 2.2329(14) 3
Co1 C4 2.2329(14) .
Co1 P1 2.3206(4) 3
Co1 P1 2.3206(4) .
P1 C1 1.7699(17) .
P1 C4 1.7908(15) .
Si1 C7 1.8701(18) .
Si1 C8 1.8728(16) .
Si1 C4 1.8763(14) .
Si1 C9 1.9066(16) .
C1 C2 1.391(2) .
C2 C3 1.449(2) .
C2 C5 1.506(2) .
C3 C4 1.4193(19) .
C3 C6 1.503(2) .
C9 C11 1.532(2) .
C9 C12 1.533(2) .
C9 C10 1.536(2) .
